data_7203573
loop_
_publ_author_name
'M. John Plater'
'Thomas Gelbrich'
'Michael B. Hursthouse'
'Ben M. De Silva'

_publ_section_title
;
 Synthesis of co-ordination networks selecting from either
 (<i>R,R</i>), (<i>S,S</i>) and (<i>R,S</i>)-1,4- or
 -1,3-bis[2-(4-pyridyl)-2-methylethyl]benzene and a discrete complex
 from 1,4-bis[2-(3-pyridyl)-2-methyl-<i>cis</i>-ethenyl)]benzene
;
_journal_issue 12
_journal_name_full CrystEngComm
_journal_page_first 895
_journal_paper_doi 10.1039/b609740e
_journal_volume 8
_journal_year 2006
_chemical_formula_sum 'C22 H20 N2'
_chemical_formula_weight 312.40
_chemical_name_systematic
;
?
;
_space_group_IT_number 14
_symmetry_cell_setting monoclinic
_symmetry_space_group_name_Hall '-P 2ybc'
_symmetry_space_group_name_H-M 'P 1 21/c 1'
_atom_sites_solution_hydrogens geom
_atom_sites_solution_primary direct
_atom_sites_solution_secondary difmap
_audit_creation_method SHELXL-97
_cell_angle_alpha 90.00
_cell_angle_beta 101.992(2)
_cell_angle_gamma 90.00
_cell_formula_units_Z 4
_cell_length_a 24.7921(9)
_cell_length_b 5.9555(2)
_cell_length_c 11.8649(3)
_cell_measurement_temperature 120(2)
_cell_volume 1713.61(10)
_computing_structure_refinement 'SHELXL-97 (Sheldrick, 1997)'
_computing_structure_solution 'SHELXS-97 (Sheldrick, 1990)'
_diffrn_ambient_temperature 120(2)
_diffrn_detector_area_resol_mean 9.091
_diffrn_measured_fraction_theta_full 0.986
_diffrn_measured_fraction_theta_max 0.986
_diffrn_measurement_device_type 'Bruker-Nonius 95mm CCD camera on \k-goniostat'
_diffrn_measurement_method '\f & \w scans'
_diffrn_radiation_monochromator graphite
_diffrn_radiation_source 'Bruker-Nonius FR591 rotating anode'
_diffrn_radiation_type MoK\a
_diffrn_radiation_wavelength 0.71073
_diffrn_reflns_av_R_equivalents 0.1214
_diffrn_reflns_av_sigmaI/netI 0.0751
_diffrn_reflns_limit_h_max 29
_diffrn_reflns_limit_h_min -19
_diffrn_reflns_limit_k_max 7
_diffrn_reflns_limit_k_min -6
_diffrn_reflns_limit_l_max 14
_diffrn_reflns_limit_l_min -14
_diffrn_reflns_number 14219
_diffrn_reflns_theta_full 25.25
_diffrn_reflns_theta_max 25.25
_diffrn_reflns_theta_min 3.36
_exptl_absorpt_coefficient_mu 0.071
_exptl_absorpt_correction_T_max 0.9950
_exptl_absorpt_correction_T_min 0.9653
_exptl_absorpt_correction_type empirical
_exptl_absorpt_process_details 'SADABS V2.10 (Sheldrick, G.M., 2003)'
_exptl_crystal_colour colourless
_exptl_crystal_density_diffrn 1.211
_exptl_crystal_density_method 'not measured'
_exptl_crystal_description Plate
_exptl_crystal_F_000 664
_exptl_crystal_size_max 0.50
_exptl_crystal_size_mid 0.20
_exptl_crystal_size_min 0.07
_refine_diff_density_max 0.237
_refine_diff_density_min -0.327
_refine_diff_density_rms 0.069
_refine_ls_extinction_coef 0.028(3)
_refine_ls_extinction_expression Fc^*^=kFc[1+0.001xFc^2^\l^3^/sin(2\q)]^-1/4^
_refine_ls_extinction_method SHELXL
_refine_ls_goodness_of_fit_ref 1.075
_refine_ls_hydrogen_treatment constr
_refine_ls_matrix_type full
_refine_ls_number_parameters 238
_refine_ls_number_reflns 3055
_refine_ls_number_restraints 0
_refine_ls_restrained_S_all 1.075
_refine_ls_R_factor_all 0.0973
_refine_ls_R_factor_gt 0.0787
_refine_ls_shift/su_max 0.001
_refine_ls_shift/su_mean 0.000
_refine_ls_structure_factor_coef Fsqd
_refine_ls_weighting_details 'calc w=1/[\s^2^(Fo^2^)+(0.0084P)^2^+3.0000P] where P=(Fo^2^+2Fc^2^)/3'
_refine_ls_weighting_scheme calc
_refine_ls_wR_factor_gt 0.1487
_refine_ls_wR_factor_ref 0.1558
_reflns_number_gt 2500
_reflns_number_total 3055
_reflns_threshold_expression >2sigma(I)
_cod_data_source_file b609740e.txt
_cod_data_source_block s92_c
_cod_depositor_comments
;
The following automatic conversions were performed:
'_symmetry_cell_setting' value 'Monoclinic' changed to 'monoclinic'
according to '/home/saulius/struct/CIF-dictionaries/cif_core.dic'
dictionary named 'cif_core.dic' version 2.4.1 from 2010-06-29.

Automatic conversion script
Id: cif_fix_enum 1527 2010-12-29 10:47:43Z saulius 
;
_cod_original_sg_symbol_H-M P2(1)/c
_cod_database_code 7203573

loop_
_symmetry_equiv_pos_as_xyz
'x, y, z'
'-x, y+1/2, -z+1/2'
'-x, -y, -z'
'x, -y-1/2, z-1/2'

loop_
_atom_site_label
_atom_site_type_symbol
_atom_site_fract_x
_atom_site_fract_y
_atom_site_fract_z
_atom_site_U_iso_or_equiv
_atom_site_adp_type
_atom_site_occupancy
_atom_site_symmetry_multiplicity
_atom_site_calc_flag
_atom_site_refinement_flags
_atom_site_disorder_assembly
_atom_site_disorder_group
N1 N -0.18994(11) 0.1007(5) 0.1015(3) 0.0451(7) Uani 1 1 d . . .
C1 C -0.14217(10) 0.4540(5) 0.1347(2) 0.0227(6) Uani 1 1 d . . .
C2 C -0.17254(11) 0.5372(6) 0.0307(2) 0.0294(7) Uani 1 1 d . . .
H2 H -0.1670 0.6860 0.0066 0.030(8) Uiso 1 1 calc R . .
C3 C -0.21107(12) 0.3976(6) -0.0366(3) 0.0388(8) Uani 1 1 d . . .
H3 H -0.2325 0.4491 -0.1077 0.067(12) Uiso 1 1 calc R . .
C4 C -0.21768(13) 0.1849(6) 0.0012(3) 0.0435(9) Uani 1 1 d . . .
H4 H -0.2436 0.0902 -0.0467 0.052(10) Uiso 1 1 calc R . .
C5 C -0.15315(12) 0.2379(5) 0.1647(3) 0.0348(7) Uani 1 1 d . . .
H5 H -0.1329 0.1822 0.2361 0.069(12) Uiso 1 1 calc R . .
C6 C -0.09982(11) 0.5950(4) 0.2105(2) 0.0218(6) Uani 1 1 d . . .
C7 C -0.05080(10) 0.6441(5) 0.1870(2) 0.0229(6) Uani 1 1 d . . .
H7 H -0.0285 0.7433 0.2397 0.030(8) Uiso 1 1 calc R . .
C8 C -0.02628(10) 0.5657(5) 0.0904(2) 0.0208(6) Uani 1 1 d . . .
C9 C 0.01341(10) 0.7011(5) 0.0557(2) 0.0231(6) Uani 1 1 d . . .
H9 H 0.0232 0.8397 0.0941 0.024(7) Uiso 1 1 calc R . .
C10 C 0.03877(10) 0.6393(5) -0.0326(2) 0.0237(6) Uani 1 1 d . . .
H10 H 0.0651 0.7370 -0.0547 0.032(8) Uiso 1 1 calc R . .
C11 C -0.11745(11) 0.6844(5) 0.3157(2) 0.0299(7) Uani 1 1 d . . .
H1M H -0.1500 0.7801 0.2921 0.030(8) Uiso 1 1 calc R . .
H2M H -0.0874 0.7726 0.3617 0.043(9) Uiso 1 1 calc R . .
H3M H -0.1265 0.5587 0.3618 0.038(9) Uiso 1 1 calc R . .
N2 N 0.31805(10) 0.0220(5) 0.2114(2) 0.0387(7) Uani 1 1 d . . .
C21 C 0.36146(10) 0.3873(5) 0.2327(2) 0.0230(6) Uani 1 1 d . . .
C22 C 0.33065(11) 0.4448(5) 0.3148(2) 0.0287(7) Uani 1 1 d . . .
H22 H 0.3348 0.5880 0.3508 0.031(8) Uiso 1 1 calc R . .
C23 C 0.29415(11) 0.2891(5) 0.3425(3) 0.0329(7) Uani 1 1 d . . .
H23 H 0.2725 0.3250 0.3974 0.057(11) Uiso 1 1 calc R . .
C24 C 0.28941(11) 0.0831(5) 0.2906(3) 0.0321(7) Uani 1 1 d . . .
H24 H 0.2645 -0.0224 0.3117 0.045(9) Uiso 1 1 calc R . .
C25 C 0.35304(12) 0.1751(5) 0.1853(3) 0.0325(7) Uani 1 1 d . . .
H2A H 0.3738 0.1344 0.1297 0.062(11) Uiso 1 1 calc R . .
C26 C 0.40058(10) 0.5487(5) 0.1971(2) 0.0231(6) Uani 1 1 d . . .
C27 C 0.44726(11) 0.6206(5) 0.2661(2) 0.0236(6) Uani 1 1 d . . .
H27 H 0.4670 0.7312 0.2335 0.037(9) Uiso 1 1 calc R . .
C28 C 0.47266(10) 0.5534(5) 0.3857(2) 0.0211(6) Uani 1 1 d . . .
C29 C 0.50947(10) 0.7032(5) 0.4528(2) 0.0231(6) Uani 1 1 d . . .
H29 H 0.5166 0.8435 0.4207 0.032(8) Uiso 1 1 calc R . .
C210 C 0.53569(10) 0.6526(5) 0.5647(2) 0.0230(6) Uani 1 1 d . . .
H210 H 0.5597 0.7598 0.6083 0.040(9) Uiso 1 1 calc R . .
C211 C 0.38348(11) 0.6320(5) 0.0750(2) 0.0284(7) Uani 1 1 d . . .
H4M H 0.3479 0.7091 0.0653 0.021(7) Uiso 1 1 calc R . .
H5M H 0.3801 0.5044 0.0218 0.057(11) Uiso 1 1 calc R . .
H6M H 0.4113 0.7366 0.0584 0.042(9) Uiso 1 1 calc R . .

loop_
_atom_site_aniso_label
_atom_site_aniso_U_11
_atom_site_aniso_U_22
_atom_site_aniso_U_33
_atom_site_aniso_U_23
_atom_site_aniso_U_13
_atom_site_aniso_U_12
N1 0.0412(15) 0.0395(17) 0.0530(19) -0.0057(14) 0.0063(13) -0.0129(13)
C1 0.0234(13) 0.0272(16) 0.0188(13) -0.0028(11) 0.0077(10) 0.0002(11)
C2 0.0320(15) 0.0422(19) 0.0147(13) 0.0019(13) 0.0066(11) -0.0010(13)
C3 0.0303(16) 0.063(2) 0.0211(15) -0.0071(15) 0.0008(13) -0.0014(15)
C4 0.0339(17) 0.055(2) 0.041(2) -0.0193(17) 0.0069(14) -0.0149(16)
C5 0.0321(16) 0.0320(18) 0.0396(18) 0.0016(14) 0.0057(13) -0.0043(13)
C6 0.0304(14) 0.0186(14) 0.0164(13) -0.0009(11) 0.0049(11) 0.0001(11)
C7 0.0288(14) 0.0227(15) 0.0158(13) -0.0048(11) 0.0012(11) -0.0020(11)
C8 0.0206(13) 0.0237(15) 0.0173(13) 0.0009(11) 0.0019(10) -0.0005(10)
C9 0.0234(13) 0.0248(15) 0.0196(14) -0.0024(11) 0.0007(10) -0.0017(11)
C10 0.0223(13) 0.0292(16) 0.0195(14) -0.0001(11) 0.0041(11) -0.0031(11)
C11 0.0325(16) 0.0393(18) 0.0190(14) -0.0036(13) 0.0080(12) -0.0017(13)
N2 0.0369(14) 0.0458(18) 0.0350(15) -0.0144(13) 0.0113(11) -0.0139(12)
C21 0.0205(13) 0.0306(16) 0.0167(13) -0.0006(11) 0.0013(10) 0.0013(11)
C22 0.0322(15) 0.0328(17) 0.0228(14) -0.0013(13) 0.0100(12) 0.0055(12)
C23 0.0287(15) 0.0422(19) 0.0301(16) 0.0030(14) 0.0118(12) 0.0037(13)
C24 0.0250(14) 0.0421(19) 0.0293(16) 0.0019(14) 0.0059(12) -0.0044(13)
C25 0.0321(16) 0.0380(19) 0.0293(16) -0.0096(14) 0.0106(12) -0.0073(13)
C26 0.0248(13) 0.0284(16) 0.0165(13) -0.0011(11) 0.0053(10) 0.0012(11)
C27 0.0283(14) 0.0259(16) 0.0181(14) 0.0010(11) 0.0082(11) -0.0003(11)
C28 0.0204(13) 0.0256(15) 0.0183(13) -0.0003(11) 0.0061(10) 0.0022(11)
C29 0.0242(13) 0.0258(16) 0.0205(14) 0.0009(12) 0.0071(11) -0.0013(11)
C210 0.0242(13) 0.0250(15) 0.0194(14) -0.0015(11) 0.0041(10) -0.0013(11)
C211 0.0299(15) 0.0416(19) 0.0121(13) 0.0021(12) 0.0008(11) 0.0021(13)

loop_
_atom_type_symbol
_atom_type_description
_atom_type_scat_dispersion_real
_atom_type_scat_dispersion_imag
_atom_type_scat_source
C C 0.0033 0.0016 'International Tables Vol C Tables 4.2.6.8 and 6.1.1.4'
H H 0.0000 0.0000 'International Tables Vol C Tables 4.2.6.8 and 6.1.1.4'
N N 0.0061 0.0033 'International Tables Vol C Tables 4.2.6.8 and 6.1.1.4'

loop_
_geom_angle_atom_site_label_1
_geom_angle_atom_site_label_2
_geom_angle_atom_site_label_3
_geom_angle
_geom_angle_site_symmetry_1
_geom_angle_site_symmetry_3
_geom_angle_publ_flag
C5 N1 C4 115.8(3) . . ?
C5 C1 C2 117.4(3) . . ?
C5 C1 C6 121.5(3) . . ?
C2 C1 C6 121.1(3) . . ?
C3 C2 C1 118.5(3) . . ?
C3 C2 H2 120.8 . . ?
C1 C2 H2 120.8 . . ?
C4 C3 C2 118.9(3) . . ?
C4 C3 H3 120.6 . . ?
C2 C3 H3 120.6 . . ?
N1 C4 C3 124.3(3) . . ?
N1 C4 H4 117.9 . . ?
C3 C4 H4 117.9 . . ?
N1 C5 C1 125.1(3) . . ?
N1 C5 H5 117.4 . . ?
C1 C5 H5 117.4 . . ?
C7 C6 C1 123.7(2) . . ?
C7 C6 C11 122.0(2) . . ?
C1 C6 C11 114.2(2) . . ?
C6 C7 C8 129.1(2) . . ?
C6 C7 H7 115.4 . . ?
C8 C7 H7 115.4 . . ?
C9 C8 C10 117.1(2) . 3_565 ?
C9 C8 C7 118.3(2) . . ?
C10 C8 C7 124.6(2) 3_565 . ?
C10 C9 C8 122.0(3) . . ?
C10 C9 H9 119.0 . . ?
C8 C9 H9 119.0 . . ?
C9 C10 C8 121.0(2) . 3_565 ?
C9 C10 H10 119.5 . . ?
C8 C10 H10 119.5 3_565 . ?
C6 C11 H1M 109.5 . . ?
C6 C11 H2M 109.5 . . ?
H1M C11 H2M 109.5 . . ?
C6 C11 H3M 109.5 . . ?
H1M C11 H3M 109.5 . . ?
H2M C11 H3M 109.5 . . ?
C24 N2 C25 116.1(3) . . ?
C25 C21 C22 116.6(3) . . ?
C25 C21 C26 121.9(2) . . ?
C22 C21 C26 121.5(3) . . ?
C23 C22 C21 118.7(3) . . ?
C23 C22 H22 120.6 . . ?
C21 C22 H22 120.6 . . ?
C24 C23 C22 119.6(3) . . ?
C24 C23 H23 120.2 . . ?
C22 C23 H23 120.2 . . ?
N2 C24 C23 123.4(3) . . ?
N2 C24 H24 118.3 . . ?
C23 C24 H24 118.3 . . ?
N2 C25 C21 125.5(3) . . ?
N2 C25 H2A 117.3 . . ?
C21 C25 H2A 117.3 . . ?
C27 C26 C21 124.3(2) . . ?
C27 C26 C211 121.1(2) . . ?
C21 C26 C211 114.6(2) . . ?
C26 C27 C28 129.7(2) . . ?
C26 C27 H27 115.1 . . ?
C28 C27 H27 115.1 . . ?
C210 C28 C29 117.2(2) 3_666 . ?
C210 C28 C27 124.8(2) 3_666 . ?
C29 C28 C27 118.0(2) . . ?
C210 C29 C28 121.8(3) . . ?
C210 C29 H29 119.1 . . ?
C28 C29 H29 119.1 . . ?
C29 C210 C28 121.0(3) . 3_666 ?
C29 C210 H210 119.5 . . ?
C28 C210 H210 119.5 3_666 . ?
C26 C211 H4M 109.5 . . ?
C26 C211 H5M 109.5 . . ?
H4M C211 H5M 109.5 . . ?
C26 C211 H6M 109.5 . . ?
H4M C211 H6M 109.5 . . ?
H5M C211 H6M 109.5 . . ?

loop_
_geom_bond_atom_site_label_1
_geom_bond_atom_site_label_2
_geom_bond_distance
_geom_bond_site_symmetry_2
_geom_bond_publ_flag
N1 C5 1.333(4) . ?
N1 C4 1.342(4) . ?
C1 C5 1.378(4) . ?
C1 C2 1.396(4) . ?
C1 C6 1.491(4) . ?
C2 C3 1.387(4) . ?
C2 H2 0.9500 . ?
C3 C4 1.365(5) . ?
C3 H3 0.9500 . ?
C4 H4 0.9500 . ?
C5 H5 0.9500 . ?
C6 C7 1.334(4) . ?
C6 C11 1.503(3) . ?
C7 C8 1.480(3) . ?
C7 H7 0.9500 . ?
C8 C9 1.399(4) . ?
C8 C10 1.403(4) 3_565 ?
C9 C10 1.380(4) . ?
C9 H9 0.9500 . ?
C10 C8 1.403(4) 3_565 ?
C10 H10 0.9500 . ?
C11 H1M 0.9800 . ?
C11 H2M 0.9800 . ?
C11 H3M 0.9800 . ?
N2 C24 1.341(4) . ?
N2 C25 1.338(4) . ?
C21 C25 1.381(4) . ?
C21 C22 1.400(4) . ?
C21 C26 1.487(4) . ?
C22 C23 1.382(4) . ?
C22 H22 0.9500 . ?
C23 C24 1.367(4) . ?
C23 H23 0.9500 . ?
C24 H24 0.9500 . ?
C25 H2A 0.9500 . ?
C26 C27 1.341(4) . ?
C26 C211 1.507(3) . ?
C27 C28 1.482(4) . ?
C27 H27 0.9500 . ?
C28 C210 1.395(4) 3_666 ?
C28 C29 1.401(4) . ?
C29 C210 1.384(4) . ?
C29 H29 0.9500 . ?
C210 C28 1.395(4) 3_666 ?
C210 H210 0.9500 . ?
C211 H4M 0.9800 . ?
C211 H5M 0.9800 . ?
C211 H6M 0.9800 . ?
